data_4322388
loop_
_publ_author_name
'Lutz H. Gade'
'Stefan Friedrich'
'Dominique J. M. Tr\"osch'
'Ian J. Scowen'
'Mary McPartlin'

_publ_section_title
;
 Heterodi- and Heterotrinuclear Complexes Containing Highly Polar
 Metal-Metal Bonds
;
_journal_name_full 'Inorganic Chemistry'
_journal_page_first 5295
_journal_page_last 5307
_journal_paper_doi 10.1021/ic990350q
_journal_volume 38
_journal_year 1999
_chemical_formula_sum 'C17 H40 Cl2 N2 O2 Si2 Zr'
_chemical_formula_weight 522.81
_chemical_name_systematic
; 
 ? 
;
_space_group_IT_number 15
_symmetry_cell_setting monoclinic
_symmetry_space_group_name_Hall '-C 2yc'
_symmetry_space_group_name_H-M 'C 1 2/c 1'
_atom_sites_solution_hydrogens geom
_atom_sites_solution_primary direct
_atom_sites_solution_secondary difmap
_audit_creation_method SHELXL
_cell_angle_alpha 90.00
_cell_angle_beta 102.703(7)
_cell_angle_gamma 90.00
_cell_formula_units_Z 4
_cell_length_a 20.7102(15)
_cell_length_b 10.8962(12)
_cell_length_c 11.7166(13)
_cell_measurement_reflns_used 39
_cell_measurement_temperature 297(2)
_cell_measurement_theta_max 12.31
_cell_measurement_theta_min 5.32
_cell_volume 2579.3(5)
_computing_cell_refinement 'Siemens XSCANS'
_computing_data_collection 'Siemens XSCANS'
_computing_data_reduction 'Siemens SHELXTL'
_computing_molecular_graphics 'Siemens SHELXTL'
_computing_publication_material 'Siemens SHELXTL'
_computing_structure_refinement 'SHELXL-93 (Sheldrick, 1993)'
_computing_structure_solution 'SHELXS-86 (Sheldrick, 1990)'
_diffrn_ambient_temperature 297(2)
_diffrn_measurement_device 'Siemens P4'
_diffrn_measurement_method '2\q/\w scans'
_diffrn_radiation_monochromator graphite
_diffrn_radiation_source 'fine-focus sealed tube'
_diffrn_radiation_type MoK\a
_diffrn_radiation_wavelength 0.71073
_diffrn_reflns_av_R_equivalents 0.0687
_diffrn_reflns_av_sigmaI/netI 0.0902
_diffrn_reflns_limit_h_max 24
_diffrn_reflns_limit_h_min -24
_diffrn_reflns_limit_k_max 12
_diffrn_reflns_limit_k_min -12
_diffrn_reflns_limit_l_max 13
_diffrn_reflns_limit_l_min -13
_diffrn_reflns_number 4666
_diffrn_reflns_theta_max 25.00
_diffrn_reflns_theta_min 2.02
_diffrn_standards_interval_count 97
_diffrn_standards_number 3
_exptl_absorpt_coefficient_mu 0.740
_exptl_absorpt_correction_T_max 0.8758
_exptl_absorpt_correction_T_min 0.7509
_exptl_absorpt_correction_type empirical
_exptl_crystal_colour colourless
_exptl_crystal_density_diffrn 1.346
_exptl_crystal_description block
_exptl_crystal_F_000 1096
_exptl_crystal_size_max 0.28
_exptl_crystal_size_mid 0.36
_exptl_crystal_size_min 0.40
_refine_diff_density_max 0.306
_refine_diff_density_min -0.313
_refine_diff_density_rms 0.073
_refine_ls_extinction_method none
_refine_ls_goodness_of_fit_all 1.007
_refine_ls_goodness_of_fit_obs 1.078
_refine_ls_matrix_type full
_refine_ls_number_parameters 119
_refine_ls_number_reflns 2273
_refine_ls_number_restraints 0
_refine_ls_restrained_S_all 1.007
_refine_ls_restrained_S_obs 1.078
_refine_ls_R_factor_all 0.0956
_refine_ls_R_factor_obs 0.0475
_refine_ls_shift/esd_max -0.132
_refine_ls_shift/esd_mean 0.029
_refine_ls_structure_factor_coef Fsqd
_refine_ls_weighting_details 'w=1/[\s^2^(Fo^2^)+(0.0331P)^2^+0.0000P] where P=(Fo^2^+2Fc^2^)/3'
_refine_ls_weighting_scheme calc
_refine_ls_wR_factor_all 0.0993
_refine_ls_wR_factor_obs 0.0844
_reflns_number_observed 1471
_reflns_number_total 2273
_reflns_observed_criterion >2sigma(I)
_cod_data_source_file ic990350q_1.cif
_cod_data_source_block si179
_cod_depositor_comments
;
The following automatic conversions were performed:

'_refine_ls_weighting_scheme' value 'calc
w=1/[\s^2^(Fo^2^)+(0.0331P)^2^+0.0000P] where P=(Fo^2^+2Fc^2^)/3' was
changed to 'calc'. New tag '_refine_ls_weighting_details' was
created. The value of the new tag was set to
'w=1/[\s^2^(Fo^2^)+(0.0331P)^2^+0.0000P] where P=(Fo^2^+2Fc^2^)/3'.

Automatic conversion script
Id: cif_fix_values 3143 2015-03-26 13:38:13Z robertas 
;
_cod_original_cell_volume 2579.3(4)
_cod_database_code 4322388

loop_
_symmetry_equiv_pos_as_xyz
'x, y, z'
'-x, y, -z+1/2'
'x+1/2, y+1/2, z'
'-x+1/2, y+1/2, -z+1/2'
'-x, -y, -z'
'x, -y, z-1/2'
'-x+1/2, -y+1/2, -z'
'x+1/2, -y+1/2, z-1/2'

loop_
_atom_site_aniso_label
_atom_site_aniso_U_11
_atom_site_aniso_U_22
_atom_site_aniso_U_33
_atom_site_aniso_U_23
_atom_site_aniso_U_13
_atom_site_aniso_U_12
Zr 0.0402(4) 0.0327(4) 0.0325(4) 0.000 0.0032(3) 0.000
Cl1 0.0745(10) 0.0563(9) 0.0368(7) -0.0028(6) 0.0098(7) -0.0028(8)
Si1 0.0419(9) 0.0536(9) 0.0496(9) -0.0059(7) 0.0086(7) -0.0032(8)
O1S 0.062(3) 0.043(2) 0.046(2) -0.007(2) -0.003(2) 0.014(2)
N1 0.040(3) 0.037(2) 0.043(3) -0.007(2) 0.007(2) -0.001(2)
C1S 0.087(5) 0.079(4) 0.059(4) -0.006(3) -0.021(4) 0.029(4)
C2S 0.132(8) 0.071(5) 0.134(8) 0.010(5) -0.022(6) 0.036(5)
C3S 0.087(6) 0.051(4) 0.123(6) -0.015(4) -0.004(5) 0.026(4)
C4S 0.090(5) 0.046(3) 0.065(4) -0.019(3) 0.013(4) 0.011(3)
C7 0.046(3) 0.048(3) 0.054(3) -0.013(3) 0.008(3) -0.006(3)
C8 0.062(6) 0.032(4) 0.075(6) 0.000 0.017(5) 0.000
C11 0.068(4) 0.066(4) 0.101(5) -0.021(4) 0.033(4) 0.001(3)
C12 0.073(5) 0.069(4) 0.092(5) 0.003(4) 0.036(4) -0.010(4)
C13 0.042(4) 0.157(7) 0.072(4) -0.010(5) 0.002(3) -0.012(4)

loop_
_atom_site_label
_atom_site_type_symbol
_atom_site_fract_x
_atom_site_fract_y
_atom_site_fract_z
_atom_site_U_iso_or_equiv
_atom_site_thermal_displace_type
_atom_site_occupancy
_atom_site_calc_flag
_atom_site_refinement_flags
_atom_site_disorder_group
Zr Zr 0.0000 0.26482(6) 0.2500 0.0359(2) Uani 1 d S .
Cl1 Cl -0.00281(7) 0.22579(12) 0.03959(10) 0.0562(4) Uani 1 d . .
Si1 Si 0.15081(8) 0.41232(13) 0.24193(13) 0.0486(4) Uani 1 d . .
O1S O 0.0740(2) 0.0963(3) 0.2772(3) 0.0528(10) Uani 1 d . .
N1 N 0.0732(2) 0.3935(3) 0.2742(3) 0.0403(10) Uani 1 d . .
C1S C 0.1256(3) 0.0733(6) 0.3808(5) 0.081(2) Uani 1 d . .
H1S1 H 0.1626(3) 0.1284(6) 0.3823(5) 0.097 Uiso 1 calc R .
H1S2 H 0.1088(3) 0.0876(6) 0.4507(5) 0.097 Uiso 1 calc R .
C2S C 0.1467(4) -0.0502(6) 0.3781(7) 0.120(3) Uani 1 d . .
H2S1 H 0.1389(4) -0.0941(6) 0.4457(7) 0.144 Uiso 1 calc R .
H2S2 H 0.1937(4) -0.0530(6) 0.3798(7) 0.144 Uiso 1 calc R .
C3S C 0.1097(3) -0.1071(6) 0.2713(6) 0.092(2) Uani 1 d . .
H3S1 H 0.0783(3) -0.1662(6) 0.2891(6) 0.110 Uiso 1 calc R .
H3S2 H 0.1394(3) -0.1491(6) 0.2309(6) 0.110 Uiso 1 calc R .
C4S C 0.0743(3) -0.0056(5) 0.1974(5) 0.067(2) Uani 1 d . .
H4S1 H 0.0973(3) 0.0167(5) 0.1367(5) 0.081 Uiso 1 calc R .
H4S2 H 0.0295(3) -0.0300(5) 0.1609(5) 0.081 Uiso 1 calc R .
C7 C 0.0508(2) 0.5029(4) 0.3330(4) 0.0497(14) Uani 1 d . .
H7A H 0.0890(2) 0.5533(4) 0.3660(4) 0.060 Uiso 1 calc R .
H7B H 0.0317(2) 0.4750(4) 0.3969(4) 0.060 Uiso 1 calc R .
C8 C 0.0000 0.5811(6) 0.2500 0.056(2) Uani 1 d S .
H8A H 0.0227 0.6335(6) 0.2046 0.067 Uiso 0.50 calc PR .
H8B H -0.0227 0.6335(6) 0.2954 0.067 Uiso 0.50 calc PR .
C11 C 0.1691(3) 0.2899(5) 0.1431(5) 0.076(2) Uani 1 d . .
H11A H 0.1664(3) 0.2112(5) 0.1786(5) 0.114 Uiso 1 calc R .
H11B H 0.2128(3) 0.3016(5) 0.1300(5) 0.114 Uiso 1 calc R .
H11C H 0.1374(3) 0.2938(5) 0.0698(5) 0.114 Uiso 1 calc R .
C12 C 0.1568(3) 0.5638(5) 0.1692(5) 0.075(2) Uani 1 d . .
H12A H 0.1475(3) 0.6288(5) 0.2185(5) 0.113 Uiso 1 calc R .
H12B H 0.1253(3) 0.5663(5) 0.0956(5) 0.113 Uiso 1 calc R .
H12C H 0.2007(3) 0.5739(5) 0.1562(5) 0.113 Uiso 1 calc R .
C13 C 0.2172(3) 0.4102(7) 0.3784(5) 0.092(2) Uani 1 d . .
H13A H 0.2086(3) 0.4729(7) 0.4307(5) 0.138 Uiso 1 calc R .
H13B H 0.2592(3) 0.4253(7) 0.3592(5) 0.138 Uiso 1 calc R ..
H13C H 0.2179(3) 0.3315(7) 0.4154(5) 0.138 Uiso 1 calc R .

loop_
_atom_type_symbol
_atom_type_description
_atom_type_scat_dispersion_real
_atom_type_scat_dispersion_imag
_atom_type_scat_source
C C 0.0033 0.0016 'International Tables Vol C Tables 4.2.6.8 and 6.1.1.4'
H H 0.0000 0.0000 'International Tables Vol C Tables 4.2.6.8 and 6.1.1.4'
N N 0.0061 0.0033 'International Tables Vol C Tables 4.2.6.8 and 6.1.1.4'
Si Si 0.0817 0.0704 'International Tables Vol C Tables 4.2..6.8 and 6.1.1.4'
Cl Cl 0.1484 0.1585 'International Tables Vol C Tables 4.2.6.8 and 6.1.1.4'
Zr Zr -2.9673 0.5597 'International Tables Vol C Tables 4.2.6.8 and 6.1.1.4'
O O 0.0106 0.0060 'International Tables Vol C Tables 4.2.6.8 and 6.1.1.4'

loop_
_geom_angle_atom_site_label_1
_geom_angle_atom_site_label_2
_geom_angle_atom_site_label_3
_geom_angle
_geom_angle_site_symmetry_1
_geom_angle_site_symmetry_3
_geom_angle_publ_flag
N1 Zr N1 93.1(2) . 2 ?
N1 Zr O1S 94.34(13) . . ?
N1 Zr O1S 172.54(14) 2 . ?
N1 Zr O1S 172.54(14) . 2 ?
N1 Zr O1S 94.34(13) 2 2 ?
O1S Zr O1S 78.3(2) . 2 ?
N1 Zr Cl1 96.31(11) . . ?
N1 Zr Cl1 97.18(11) 2 . ?
O1S Zr Cl1 82.78(8) . . ?
O1S Zr Cl1 81.99(9) 2 . ?
N1 Zr Cl1 97.18(11) . 2 ?
N1 Zr Cl1 96.31(11) 2 2 ?
O1S Zr Cl1 81.99(8) . 2 ?
O1S Zr Cl1 82.78(8) 2 2 ?
Cl1 Zr Cl1 160.33(6) . 2 ?
N1 Si1 C11 112.0(2) . . ?
N1 Si1 C12 111.0(2) . . ?
C11 Si1 C12 107.8(3) . . ?
N1 Si1 C13 110.7(2) . . ?
C11 Si1 C13 108.2(3) . . ?
C12 Si1 C13 106.9(3) . . ?
C1S O1S C4S 107.4(4) . . ?
C1S O1S Zr 125.6(3) . . ?
C4S O1S Zr 126.9(3) . . ?
C7 N1 Si1 113.5(3) . . ?
C7 N1 Zr 108.4(3) . . ?
Si1 N1 Zr 138.1(2) . . ?
C2S C1S O1S 108.6(5) . . ?
C1S C2S C3S 108.5(6) . . ?
C2S C3S C4S 106.4(5) . . ?
O1S C4S C3S 105.3(5) . . ?
N1 C7 C8 113.0(4) . . ?
C7 C8 C7 112.1(5) . 2 ?

loop_
_geom_bond_atom_site_label_1
_geom_bond_atom_site_label_2
_geom_bond_distance
_geom_bond_site_symmetry_2
_geom_bond_publ_flag
Zr N1 2.039(4) . ?
Zr N1 2.039(4) 2 ?
Zr O1S 2.368(3) . ?
Zr O1S 2.368(3) 2 ?
Zr Cl1 2.4897(11) . ?
Zr Cl1 2.4897(11) 2 ?
Si1 N1 1.742(4) . ?
Si1 C11 1.859(5) . ?
Si1 C12 1.874(5) . ?
Si1 C13 1.865(6) . ?
O1S C1S 1.453(6) . ?
O1S C4S 1.452(5) . ?
N1 C7 1.500(5) . ?
C1S C2S 1.418(8) . ?
C2S C3S 1.454(9) . ?
C3S C4S 1.493(7) . ?
C7 C8 1.526(6) . ?
C8 C7 1.526(6) 2 ?
